data_2220712
loop_
_publ_author_name
'Zhang, Min'
'Yuan, Xian-You'
'Liu, Xing-Ming'

_publ_section_title
;
 2,2-Dimethyl-5-triphenylmethyl-1,3-dioxane
;
_journal_coeditor_code BT2825
_journal_issue 2
_journal_name_full 'Acta Crystallographica Section E'
_journal_page_first o304
_journal_paper_doi 10.1107/S1600536809000294
_journal_volume 65
_journal_year 2009
_chemical_formula_iupac 'C25 H26 O2'
_chemical_formula_moiety 'C25 H26 O2'
_chemical_formula_sum 'C25 H26 O2'
_chemical_formula_weight 358.47
_chemical_name_systematic
;
2,2-Dimethyl-5-triphenylmethyl-1,3-dioxane
;
_space_group_IT_number 2
_symmetry_cell_setting triclinic
_symmetry_space_group_name_Hall '-P 1'
_symmetry_space_group_name_H-M 'P -1'
_atom_sites_solution_hydrogens geom
_atom_sites_solution_primary direct
_atom_sites_solution_secondary difmap
_audit_creation_method SHELXL-97
_cell_angle_alpha 89.574(3)
_cell_angle_beta 88.906(3)
_cell_angle_gamma 86.427(3)
_cell_formula_units_Z 4
_cell_length_a 10.7252(18)
_cell_length_b 11.6933(19)
_cell_length_c 15.840(3)
_cell_measurement_reflns_used 5597
_cell_measurement_temperature 298(2)
_cell_measurement_theta_max 27.03
_cell_measurement_theta_min 2.17
_cell_volume 1982.3(6)
_computing_cell_refinement 'SMART (Bruker, 1997)'
_computing_data_collection 'SMART (Bruker, 1997)'
_computing_data_reduction 'SAINT (Bruker, 1997)'
_computing_molecular_graphics 'SHELXTL (Sheldrick, 2008)'
_computing_publication_material 'SHELXTL (Sheldrick, 2008)'
_computing_structure_refinement 'SHELXL97 (Sheldrick, 2008)'
_computing_structure_solution 'SHELXS97 (Sheldrick, 2008)'
_diffrn_ambient_temperature 298(2)
_diffrn_measured_fraction_theta_full 0.973
_diffrn_measured_fraction_theta_max 0.973
_diffrn_measurement_device_type 'Bruker SMART CCD area-detector'
_diffrn_measurement_method '\f and \w'
_diffrn_radiation_monochromator graphite
_diffrn_radiation_source 'fine-focus sealed tube'
_diffrn_radiation_type MoK\a
_diffrn_radiation_wavelength 0.71073
_diffrn_reflns_av_R_equivalents 0.0278
_diffrn_reflns_av_sigmaI/netI 0.0437
_diffrn_reflns_limit_h_max 13
_diffrn_reflns_limit_h_min -13
_diffrn_reflns_limit_k_max 14
_diffrn_reflns_limit_k_min -14
_diffrn_reflns_limit_l_max 20
_diffrn_reflns_limit_l_min -20
_diffrn_reflns_number 16710
_diffrn_reflns_theta_full 27.15
_diffrn_reflns_theta_max 27.15
_diffrn_reflns_theta_min 1.29
_diffrn_standards_decay_% 0
_diffrn_standards_interval_count 0
_diffrn_standards_interval_time 0
_diffrn_standards_number 0
_exptl_absorpt_coefficient_mu 0.074
_exptl_absorpt_correction_T_max 0.9787
_exptl_absorpt_correction_T_min 0.9673
_exptl_absorpt_correction_type multi-scan
_exptl_absorpt_process_details '(SADABS; Sheldrick, 1996)'
_exptl_crystal_colour colorless
_exptl_crystal_density_diffrn 1.201
_exptl_crystal_density_method 'not measured'
_exptl_crystal_description prism
_exptl_crystal_F_000 768
_exptl_crystal_size_max 0.45
_exptl_crystal_size_mid 0.38
_exptl_crystal_size_min 0.29
_refine_diff_density_max 0.197
_refine_diff_density_min -0.239
_refine_ls_extinction_method none
_refine_ls_goodness_of_fit_ref 1.069
_refine_ls_hydrogen_treatment constr
_refine_ls_matrix_type full
_refine_ls_number_parameters 491
_refine_ls_number_reflns 8543
_refine_ls_number_restraints 0
_refine_ls_restrained_S_all 1.069
_refine_ls_R_factor_all 0.0950
_refine_ls_R_factor_gt 0.0546
_refine_ls_shift/su_max 0.000
_refine_ls_shift/su_mean 0.000
_refine_ls_structure_factor_coef Fsqd
_refine_ls_weighting_details 'calc w=1/[\s^2^(Fo^2^)+(0.1105P)^2^] where P=(Fo^2^+2Fc^2^)/3'
_refine_ls_weighting_scheme calc
_refine_ls_wR_factor_gt 0.1590
_refine_ls_wR_factor_ref 0.1925
_reflns_number_gt 5142
_reflns_number_total 8543
_reflns_threshold_expression I>2\s(I)
_cod_data_source_file bt2825.cif
_cod_data_source_block I
_cod_depositor_comments
;
The following automatic conversions were performed:
'_symmetry_cell_setting' value 'Triclinic' changed to 'triclinic'
according to '/home/saulius/struct/CIF-dictionaries/cif_core.dic'
dictionary named 'cif_core.dic' version 2.4.1 from 2010-06-29.

Automatic conversion script
Id: cif_fix_enum 1527 2010-12-29 10:47:43Z saulius 

The following automatic conversions were performed:

'_symmetry_cell_setting' value 'Triclinic' changed to 'triclinic'
according to /home/saulius/struct/CIF-dictionaries/cif_core.dic
dictionary named 'cif_core.dic' version 2.4.1 from 2010-06-29.

Automatic conversion script
Id: cif_fix_values 1715 2011-07-08 13:25:40Z adriana 
;
_cod_original_sg_symbol_H-M P-1
_cod_database_code 2220712
_cod_database_fobs_code 2220712

loop_
_symmetry_equiv_pos_as_xyz
'x, y, z'
'-x, -y, -z'

loop_
_atom_site_type_symbol
_atom_site_label
_atom_site_fract_x
_atom_site_fract_y
_atom_site_fract_z
_atom_site_U_iso_or_equiv
_atom_site_adp_type
_atom_site_calc_flag
_atom_site_refinement_flags
_atom_site_occupancy
_atom_site_disorder_assembly
_atom_site_disorder_group
O O1 0.35990(12) 0.60731(12) 0.01269(8) 0.0549(4) Uani d . 1 . .
O O2 0.14384(12) 0.63492(12) 0.01747(9) 0.0563(4) Uani d . 1 . .
C C1 0.23664(16) 0.38835(15) 0.17018(10) 0.0397(4) Uani d . 1 . .
C C20 0.24344(15) 0.49994(15) 0.11561(10) 0.0409(4) Uani d . 1 . .
H H20 0.2502 0.5634 0.1550 0.049 Uiso calc R 1 . .
C C2 0.11404(16) 0.39031(15) 0.22318(10) 0.0411(4) Uani d . 1 . .
C C14 0.34210(17) 0.37887(16) 0.23626(11) 0.0447(4) Uani d . 1 . .
C C8 0.24895(18) 0.28587(15) 0.10870(11) 0.0445(4) Uani d . 1 . .
C C22 0.35745(17) 0.49994(17) 0.05630(12) 0.0494(5) Uani d . 1 . .
H H22A 0.4330 0.4868 0.0886 0.059 Uiso calc R 1 . .
H H22B 0.3543 0.4385 0.0158 0.059 Uiso calc R 1 . .
C C9 0.1479(2) 0.25685(17) 0.06129(12) 0.0541(5) Uani d . 1 . .
H H9 0.0701 0.2948 0.0705 0.065 Uiso calc R 1 . .
C C21 0.12987(17) 0.53031(17) 0.06175(12) 0.0510(5) Uani d . 1 . .
H H21A 0.1196 0.4694 0.0217 0.061 Uiso calc R 1 . .
H H21B 0.0555 0.5374 0.0976 0.061 Uiso calc R 1 . .
C C5 -0.1020(2) 0.39266(19) 0.32589(12) 0.0564(5) Uani d . 1 . .
H H5 -0.1744 0.3936 0.3592 0.068 Uiso calc R 1 . .
C C3 0.06172(19) 0.49044(17) 0.25835(12) 0.0532(5) Uani d . 1 . .
H H3 0.0995 0.5588 0.2481 0.064 Uiso calc R 1 . .
C C13 0.3626(2) 0.22658(18) 0.09322(12) 0.0576(5) Uani d . 1 . .
H H13 0.4319 0.2440 0.1240 0.069 Uiso calc R 1 . .
C C15 0.3606(2) 0.27827(19) 0.28297(13) 0.0598(5) Uani d . 1 . .
H H15 0.3095 0.2182 0.2740 0.072 Uiso calc R 1 . .
C C7 0.0561(2) 0.29087(17) 0.24326(12) 0.0559(5) Uani d . 1 . .
H H7 0.0897 0.2213 0.2223 0.067 Uiso calc R 1 . .
C C11 0.2745(3) 0.1148(2) -0.01380(14) 0.0774(8) Uani d . 1 . .
H H11 0.2831 0.0581 -0.0547 0.093 Uiso calc R 1 . .
C C6 -0.0505(2) 0.29260(19) 0.29377(13) 0.0628(6) Uani d . 1 . .
H H6 -0.0876 0.2244 0.3059 0.075 Uiso calc R 1 . .
C C10 0.1616(3) 0.1723(2) 0.00074(13) 0.0687(7) Uani d . 1 . .
H H10 0.0930 0.1543 -0.0305 0.082 Uiso calc R 1 . .
C C4 -0.0455(2) 0.49138(19) 0.30843(13) 0.0605(6) Uani d . 1 . .
H H4 -0.0793 0.5603 0.3304 0.073 Uiso calc R 1 . .
C C12 0.3750(3) 0.1417(2) 0.03269(14) 0.0727(7) Uani d . 1 . .
H H12 0.4521 0.1025 0.0235 0.087 Uiso calc R 1 . .
C C16 0.4528(2) 0.2656(2) 0.34232(14) 0.0753(7) Uani d . 1 . .
H H16 0.4639 0.1970 0.3722 0.090 Uiso calc R 1 . .
C C19 0.4159(2) 0.4675(2) 0.25485(13) 0.0666(6) Uani d . 1 . .
H H19 0.4030 0.5374 0.2271 0.080 Uiso calc R 1 . .
C C18 0.5097(3) 0.4537(3) 0.31478(16) 0.0946(10) Uani d . 1 . .
H H18 0.5600 0.5138 0.3255 0.113 Uiso calc R 1 . .
C C17 0.5278(2) 0.3528(3) 0.35755(15) 0.0896(9) Uani d . 1 . .
H H17 0.5909 0.3434 0.3969 0.107 Uiso calc R 1 . .
O O3 0.83700(13) 1.13075(11) 0.47955(8) 0.0561(4) Uani d . 1 . .
C C26 0.77111(16) 0.88371(15) 0.33012(11) 0.0409(4) Uani d . 1 . .
C C39 0.88286(16) 0.89755(15) 0.26818(11) 0.0414(4) Uani d . 1 . .
O O4 0.62945(13) 1.09080(13) 0.49852(9) 0.0633(4) Uani d . 1 . .
C C27 0.65934(17) 0.86683(15) 0.27145(11) 0.0426(4) Uani d . 1 . .
C C45 0.74962(16) 0.99479(16) 0.38537(11) 0.0442(4) Uani d . 1 . .
H H45 0.7237 1.0581 0.3474 0.053 Uiso calc R 1 . .
C C40 0.88986(19) 0.99737(17) 0.22169(12) 0.0516(5) Uani d . 1 . .
H H40 0.8285 1.0562 0.2297 0.062 Uiso calc R 1 . .
C C33 0.79058(18) 0.78071(16) 0.39142(11) 0.0466(5) Uani d . 1 . .
C C47 0.86490(18) 1.02937(16) 0.43135(12) 0.0493(5) Uani d . 1 . .
H H47A 0.8942 0.9675 0.4686 0.059 Uiso calc R 1 . .
H H47B 0.9311 1.0427 0.3905 0.059 Uiso calc R 1 . .
C C46 0.64654(18) 0.98545(19) 0.45268(13) 0.0571(5) Uani d . 1 . .
H H46A 0.5690 0.9690 0.4260 0.069 Uiso calc R 1 . .
H H46B 0.6690 0.9231 0.4913 0.069 Uiso calc R 1 . .
C C29 0.5612(2) 0.7445(2) 0.17364(13) 0.0642(6) Uani d . 1 . .
H H29 0.5618 0.6753 0.1450 0.077 Uiso calc R 1 . .
C C28 0.6577(2) 0.76446(17) 0.22676(12) 0.0535(5) Uani d . 1 . .
H H28 0.7228 0.7089 0.2329 0.064 Uiso calc R 1 . .
C C38 0.9023(2) 0.75861(18) 0.43297(12) 0.0561(5) Uani d . 1 . .
H H38 0.9696 0.8023 0.4196 0.067 Uiso calc R 1 . .
C C44 0.9728(2) 0.81094(18) 0.25085(13) 0.0578(5) Uani d . 1 . .
H H44 0.9691 0.7411 0.2789 0.069 Uiso calc R 1 . .
C C41 0.9853(2) 1.01248(18) 0.16365(13) 0.0593(6) Uani d . 1 . .
H H41 0.9877 1.0810 0.1337 0.071 Uiso calc R 1 . .
C C43 1.0682(2) 0.8258(2) 0.19260(14) 0.0672(6) Uani d . 1 . .
H H43 1.1276 0.7660 0.1823 0.081 Uiso calc R 1 . .
C C42 1.0762(2) 0.92683(19) 0.15016(13) 0.0608(6) Uani d . 1 . .
H H42 1.1424 0.9375 0.1127 0.073 Uiso calc R 1 . .
C C32 0.5633(2) 0.94808(19) 0.25808(12) 0.0587(5) Uani d . 1 . .
H H32 0.5631 1.0182 0.2854 0.070 Uiso calc R 1 . .
C C34 0.6930(2) 0.71336(18) 0.41398(12) 0.0578(5) Uani d . 1 . .
H H34 0.6164 0.7263 0.3880 0.069 Uiso calc R 1 . .
C C31 0.4666(2) 0.9269(2) 0.20438(14) 0.0721(7) Uani d . 1 . .
H H31 0.4021 0.9827 0.1968 0.087 Uiso calc R 1 . .
C C30 0.4647(2) 0.8250(2) 0.16248(14) 0.0706(7) Uani d . 1 . .
H H30 0.3992 0.8108 0.1272 0.085 Uiso calc R 1 . .
C C36 0.8190(3) 0.6071(2) 0.51405(15) 0.0844(8) Uani d . 1 . .
H H36 0.8289 0.5491 0.5543 0.101 Uiso calc R 1 . .
C C37 0.9166(3) 0.6740(2) 0.49340(14) 0.0753(7) Uani d . 1 . .
H H37 0.9925 0.6618 0.5205 0.090 Uiso calc R 1 . .
C C35 0.7070(3) 0.6273(2) 0.47431(14) 0.0750(7) Uani d . 1 . .
H H35 0.6403 0.5830 0.4879 0.090 Uiso calc R 1 . .
C C48 0.73853(19) 1.12060(19) 0.54019(13) 0.0584(6) Uani d . 1 . .
C C23 0.25244(18) 0.63539(18) -0.03605(12) 0.0533(5) Uani d . 1 . .
C C49 0.7751(2) 1.0359(2) 0.60968(14) 0.0728(7) Uani d . 1 . .
H H49A 0.7059 1.0295 0.6484 0.109 Uiso calc R 1 . .
H H49B 0.8451 1.0622 0.6393 0.109 Uiso calc R 1 . .
H H49C 0.7975 0.9623 0.5854 0.109 Uiso calc R 1 . .
C C25 0.2614(2) 0.7575(2) -0.06423(17) 0.0828(8) Uani d . 1 . .
H H25A 0.2701 0.8051 -0.0158 0.124 Uiso calc R 1 . .
H H25B 0.1871 0.7825 -0.0937 0.124 Uiso calc R 1 . .
H H25C 0.3328 0.7630 -0.1012 0.124 Uiso calc R 1 . .
C C24 0.2427(3) 0.5554(2) -0.11037(13) 0.0809(7) Uani d . 1 . .
H H24A 0.3168 0.5573 -0.1452 0.121 Uiso calc R 1 . .
H H24B 0.1712 0.5796 -0.1430 0.121 Uiso calc R 1 . .
H H24C 0.2339 0.4788 -0.0900 0.121 Uiso calc R 1 . .
C C50 0.7094(2) 1.2394(2) 0.57462(16) 0.0812(8) Uani d . 1 . .
H H50A 0.6878 1.2911 0.5291 0.122 Uiso calc R 1 . .
H H50B 0.7814 1.2647 0.6025 0.122 Uiso calc R 1 . .
H H50C 0.6405 1.2382 0.6142 0.122 Uiso calc R 1 . .

loop_
_atom_site_aniso_label
_atom_site_aniso_U_11
_atom_site_aniso_U_22
_atom_site_aniso_U_33
_atom_site_aniso_U_12
_atom_site_aniso_U_13
_atom_site_aniso_U_23
O1 0.0381(7) 0.0684(9) 0.0581(8) -0.0039(6) -0.0018(6) 0.0164(7)
O2 0.0422(7) 0.0641(9) 0.0604(8) 0.0094(6) 0.0038(6) 0.0162(7)
C1 0.0353(9) 0.0450(10) 0.0387(9) -0.0001(7) -0.0037(7) -0.0040(8)
C20 0.0343(9) 0.0477(10) 0.0406(9) -0.0013(8) -0.0018(7) -0.0016(8)
C2 0.0416(10) 0.0458(10) 0.0359(9) -0.0038(8) -0.0026(7) -0.0009(8)
C14 0.0411(10) 0.0529(11) 0.0393(9) 0.0041(8) -0.0032(8) -0.0050(8)
C8 0.0523(11) 0.0433(10) 0.0379(9) -0.0034(8) 0.0014(8) -0.0046(8)
C22 0.0365(10) 0.0613(12) 0.0495(11) 0.0033(9) -0.0013(8) 0.0096(9)
C9 0.0586(13) 0.0565(12) 0.0487(11) -0.0149(10) -0.0026(9) -0.0047(9)
C21 0.0358(10) 0.0626(12) 0.0543(11) -0.0014(9) -0.0027(8) 0.0132(10)
C5 0.0534(12) 0.0716(14) 0.0438(11) -0.0036(10) 0.0080(9) 0.0051(10)
C3 0.0599(13) 0.0456(11) 0.0541(11) -0.0063(9) 0.0131(10) -0.0037(9)
C13 0.0608(13) 0.0610(13) 0.0500(11) 0.0058(10) 0.0011(10) -0.0096(10)
C15 0.0651(14) 0.0601(13) 0.0528(12) 0.0116(10) -0.0109(10) -0.0023(10)
C7 0.0630(13) 0.0496(12) 0.0552(12) -0.0065(10) 0.0076(10) -0.0024(9)
C11 0.122(2) 0.0614(15) 0.0502(13) -0.0180(15) 0.0145(14) -0.0183(11)
C6 0.0662(14) 0.0636(14) 0.0600(13) -0.0201(11) 0.0101(11) 0.0029(11)
C10 0.0908(19) 0.0685(15) 0.0502(12) -0.0308(14) -0.0022(12) -0.0122(11)
C4 0.0671(14) 0.0585(13) 0.0541(12) 0.0065(11) 0.0136(10) -0.0037(10)
C12 0.0911(18) 0.0627(14) 0.0613(14) 0.0150(13) 0.0144(13) -0.0119(12)
C16 0.0769(17) 0.0918(18) 0.0531(13) 0.0291(15) -0.0106(12) 0.0094(13)
C19 0.0656(14) 0.0833(16) 0.0538(12) -0.0241(12) -0.0184(11) 0.0088(11)
C18 0.0801(18) 0.144(3) 0.0663(16) -0.0493(18) -0.0329(14) 0.0151(17)
C17 0.0605(16) 0.156(3) 0.0525(14) -0.0076(17) -0.0195(12) 0.0122(17)
O3 0.0539(8) 0.0572(8) 0.0582(8) -0.0094(6) 0.0013(7) -0.0184(7)
C26 0.0394(10) 0.0427(10) 0.0406(9) -0.0018(8) -0.0012(7) -0.0035(8)
C39 0.0398(10) 0.0427(10) 0.0420(9) -0.0046(8) -0.0009(8) -0.0058(8)
O4 0.0431(8) 0.0839(10) 0.0627(9) 0.0004(7) 0.0009(6) -0.0299(8)
C27 0.0412(10) 0.0491(10) 0.0383(9) -0.0082(8) -0.0007(8) 0.0000(8)
C45 0.0398(10) 0.0494(11) 0.0433(10) -0.0008(8) -0.0002(8) -0.0076(8)
C40 0.0551(12) 0.0476(11) 0.0519(11) -0.0030(9) 0.0043(9) -0.0021(9)
C33 0.0514(11) 0.0475(11) 0.0405(10) -0.0005(9) 0.0007(8) -0.0029(8)
C47 0.0423(10) 0.0527(11) 0.0534(11) -0.0062(8) 0.0038(9) -0.0145(9)
C46 0.0407(11) 0.0751(14) 0.0565(12) -0.0095(10) 0.0034(9) -0.0248(10)
C29 0.0742(16) 0.0693(14) 0.0521(12) -0.0245(12) -0.0074(11) -0.0092(11)
C28 0.0598(13) 0.0521(12) 0.0498(11) -0.0116(10) -0.0029(9) -0.0037(9)
C38 0.0605(13) 0.0566(12) 0.0508(11) 0.0013(10) -0.0087(10) -0.0056(10)
C44 0.0615(13) 0.0482(11) 0.0626(13) 0.0028(10) 0.0121(10) 0.0009(10)
C41 0.0722(15) 0.0529(12) 0.0541(12) -0.0156(11) 0.0066(11) 0.0014(10)
C43 0.0620(14) 0.0647(14) 0.0723(15) 0.0099(11) 0.0193(12) -0.0033(12)
C42 0.0550(13) 0.0701(15) 0.0578(12) -0.0125(11) 0.0150(10) -0.0062(11)
C32 0.0546(12) 0.0692(14) 0.0518(11) 0.0035(11) -0.0092(10) -0.0106(10)
C34 0.0614(13) 0.0649(13) 0.0477(11) -0.0104(11) 0.0058(10) 0.0008(10)
C31 0.0536(13) 0.106(2) 0.0555(13) 0.0057(13) -0.0110(10) -0.0004(13)
C30 0.0582(14) 0.105(2) 0.0509(12) -0.0175(14) -0.0097(10) -0.0061(13)
C36 0.131(3) 0.0755(17) 0.0456(13) -0.0012(17) -0.0040(15) 0.0143(12)
C37 0.0946(19) 0.0752(16) 0.0547(13) 0.0118(14) -0.0221(13) -0.0005(12)
C35 0.099(2) 0.0758(16) 0.0509(13) -0.0183(14) 0.0130(13) 0.0066(12)
C48 0.0465(11) 0.0760(15) 0.0531(12) -0.0049(10) 0.0003(9) -0.0229(11)
C23 0.0398(11) 0.0672(13) 0.0519(11) 0.0037(9) 0.0009(9) 0.0150(10)
C49 0.0682(15) 0.0963(18) 0.0542(13) -0.0077(13) 0.0022(11) -0.0114(13)
C25 0.0684(16) 0.0839(18) 0.0941(18) 0.0031(13) 0.0052(14) 0.0387(15)
C24 0.0796(17) 0.114(2) 0.0469(12) 0.0107(15) -0.0044(12) 0.0026(13)
C50 0.0734(17) 0.0898(18) 0.0798(16) 0.0063(13) -0.0030(13) -0.0411(14)

loop_
_atom_type_symbol
_atom_type_description
_atom_type_scat_dispersion_real
_atom_type_scat_dispersion_imag
_atom_type_scat_source
C C 0.0033 0.0016 'International Tables Vol C Tables 4.2.6.8 and 6.1.1.4'
H H 0.0000 0.0000 'International Tables Vol C Tables 4.2.6.8 and 6.1.1.4'
O O 0.0106 0.0060 'International Tables Vol C Tables 4.2.6.8 and 6.1.1.4'

loop_
_geom_angle_atom_site_label_1
_geom_angle_atom_site_label_2
_geom_angle_atom_site_label_3
_geom_angle_site_symmetry_1
_geom_angle_site_symmetry_3
_geom_angle
_geom_angle_publ_flag
C23 O1 C22 . . 114.18(14) ?
C21 O2 C23 . . 114.44(14) ?
C2 C1 C8 . . 112.14(14) ?
C2 C1 C14 . . 104.69(13) ?
C8 C1 C14 . . 110.69(14) ?
C2 C1 C20 . . 111.03(14) ?
C8 C1 C20 . . 107.10(13) ?
C14 C1 C20 . . 111.27(14) ?
C21 C20 C22 . . 106.52(14) ?
C21 C20 C1 . . 115.43(14) ?
C22 C20 C1 . . 113.94(14) ?
C21 C20 H20 . . 106.8 ?
C22 C20 H20 . . 106.8 ?
C1 C20 H20 . . 106.8 ?
C3 C2 C7 . . 116.45(17) ?
C3 C2 C1 . . 121.60(16) ?
C7 C2 C1 . . 121.77(16) ?
C19 C14 C15 . . 117.11(18) ?
C19 C14 C1 . . 123.60(18) ?
C15 C14 C1 . . 119.21(17) ?
C13 C8 C9 . . 117.53(17) ?
C13 C8 C1 . . 121.48(17) ?
C9 C8 C1 . . 120.75(17) ?
O1 C22 C20 . . 110.11(15) ?
O1 C22 H22A . . 109.6 ?
C20 C22 H22A . . 109.6 ?
O1 C22 H22B . . 109.6 ?
C20 C22 H22B . . 109.6 ?
H22A C22 H22B . . 108.2 ?
C10 C9 C8 . . 120.9(2) ?
C10 C9 H9 . . 119.6 ?
C8 C9 H9 . . 119.6 ?
O2 C21 C20 . . 110.71(15) ?
O2 C21 H21A . . 109.5 ?
C20 C21 H21A . . 109.5 ?
O2 C21 H21B . . 109.5 ?
C20 C21 H21B . . 109.5 ?
H21A C21 H21B . . 108.1 ?
C6 C5 C4 . . 118.78(19) ?
C6 C5 H5 . . 120.6 ?
C4 C5 H5 . . 120.6 ?
C2 C3 C4 . . 121.57(18) ?
C2 C3 H3 . . 119.2 ?
C4 C3 H3 . . 119.2 ?
C8 C13 C12 . . 121.1(2) ?
C8 C13 H13 . . 119.5 ?
C12 C13 H13 . . 119.5 ?
C16 C15 C14 . . 121.5(2) ?
C16 C15 H15 . . 119.3 ?
C14 C15 H15 . . 119.3 ?
C6 C7 C2 . . 121.51(19) ?
C6 C7 H7 . . 119.2 ?
C2 C7 H7 . . 119.2 ?
C10 C11 C12 . . 119.2(2) ?
C10 C11 H11 . . 120.4 ?
C12 C11 H11 . . 120.4 ?
C5 C6 C7 . . 120.88(19) ?
C5 C6 H6 . . 119.6 ?
C7 C6 H6 . . 119.6 ?
C11 C10 C9 . . 120.8(2) ?
C11 C10 H10 . . 119.6 ?
C9 C10 H10 . . 119.6 ?
C5 C4 C3 . . 120.77(19) ?
C5 C4 H4 . . 119.6 ?
C3 C4 H4 . . 119.6 ?
C11 C12 C13 . . 120.6(2) ?
C11 C12 H12 . . 119.7 ?
C13 C12 H12 . . 119.7 ?
C17 C16 C15 . . 120.5(2) ?
C17 C16 H16 . . 119.8 ?
C15 C16 H16 . . 119.8 ?
C14 C19 C18 . . 121.0(2) ?
C14 C19 H19 . . 119.5 ?
C18 C19 H19 . . 119.5 ?
C17 C18 C19 . . 120.2(2) ?
C17 C18 H18 . . 119.9 ?
C19 C18 H18 . . 119.9 ?
C18 C17 C16 . . 119.6(2) ?
C18 C17 H17 . . 120.2 ?
C16 C17 H17 . . 120.2 ?
C48 O3 C47 . . 113.78(14) ?
C33 C26 C39 . . 113.51(14) ?
C33 C26 C27 . . 110.61(14) ?
C39 C26 C27 . . 103.98(13) ?
C33 C26 C45 . . 107.38(14) ?
C39 C26 C45 . . 109.49(13) ?
C27 C26 C45 . . 111.94(14) ?
C44 C39 C40 . . 116.61(17) ?
C44 C39 C26 . . 123.42(17) ?
C40 C39 C26 . . 119.74(16) ?
C48 O4 C46 . . 113.22(15) ?
C32 C27 C28 . . 117.37(18) ?
C32 C27 C26 . . 124.24(16) ?
C28 C27 C26 . . 118.35(17) ?
C47 C45 C46 . . 106.41(14) ?
C47 C45 C26 . . 114.60(14) ?
C46 C45 C26 . . 113.10(15) ?
C47 C45 H45 . . 107.5 ?
C46 C45 H45 . . 107.5 ?
C26 C45 H45 . . 107.5 ?
C39 C40 C41 . . 122.00(19) ?
C39 C40 H40 . . 119.0 ?
C41 C40 H40 . . 119.0 ?
C38 C33 C34 . . 116.75(18) ?
C38 C33 C26 . . 121.56(17) ?
C34 C33 C26 . . 121.36(18) ?
O3 C47 C45 . . 110.77(15) ?
O3 C47 H47A . . 109.5 ?
C45 C47 H47A . . 109.5 ?
O3 C47 H47B . . 109.5 ?
C45 C47 H47B . . 109.5 ?
H47A C47 H47B . . 108.1 ?
O4 C46 C45 . . 109.95(16) ?
O4 C46 H46A . . 109.7 ?
C45 C46 H46A . . 109.7 ?
O4 C46 H46B . . 109.7 ?
C45 C46 H46B . . 109.7 ?
H46A C46 H46B . . 108.2 ?
C30 C29 C28 . . 120.9(2) ?
C30 C29 H29 . . 119.5 ?
C28 C29 H29 . . 119.5 ?
C29 C28 C27 . . 121.1(2) ?
C29 C28 H28 . . 119.5 ?
C27 C28 H28 . . 119.5 ?
C37 C38 C33 . . 121.9(2) ?
C37 C38 H38 . . 119.0 ?
C33 C38 H38 . . 119.0 ?
C39 C44 C43 . . 121.4(2) ?
C39 C44 H44 . . 119.3 ?
C43 C44 H44 . . 119.3 ?
C42 C41 C40 . . 120.2(2) ?
C42 C41 H41 . . 119.9 ?
C40 C41 H41 . . 119.9 ?
C42 C43 C44 . . 120.9(2) ?
C42 C43 H43 . . 119.6 ?
C44 C43 H43 . . 119.6 ?
C43 C42 C41 . . 118.82(19) ?
C43 C42 H42 . . 120.6 ?
C41 C42 H42 . . 120.6 ?
C27 C32 C31 . . 120.9(2) ?
C27 C32 H32 . . 119.5 ?
C31 C32 H32 . . 119.5 ?
C35 C34 C33 . . 121.6(2) ?
C35 C34 H34 . . 119.2 ?
C33 C34 H34 . . 119.2 ?
C30 C31 C32 . . 121.0(2) ?
C30 C31 H31 . . 119.5 ?
C32 C31 H31 . . 119.5 ?
C29 C30 C31 . . 118.6(2) ?
C29 C30 H30 . . 120.7 ?
C31 C30 H30 . . 120.7 ?
C35 C36 C37 . . 119.0(2) ?
C35 C36 H36 . . 120.5 ?
C37 C36 H36 . . 120.5 ?
C38 C37 C36 . . 120.4(2) ?
C38 C37 H37 . . 119.8 ?
C36 C37 H37 . . 119.8 ?
C36 C35 C34 . . 120.3(2) ?
C36 C35 H35 . . 119.9 ?
C34 C35 H35 . . 119.9 ?
O4 C48 O3 . . 109.22(15) ?
O4 C48 C50 . . 106.01(17) ?
O3 C48 C50 . . 106.01(18) ?
O4 C48 C49 . . 111.97(19) ?
O3 C48 C49 . . 111.75(18) ?
C50 C48 C49 . . 111.56(18) ?
O1 C23 O2 . . 109.10(15) ?
O1 C23 C25 . . 106.39(17) ?
O2 C23 C25 . . 105.74(17) ?
O1 C23 C24 . . 112.28(17) ?
O2 C23 C24 . . 111.23(18) ?
C25 C23 C24 . . 111.78(19) ?
C48 C49 H49A . . 109.5 ?
C48 C49 H49B . . 109.5 ?
H49A C49 H49B . . 109.5 ?
C48 C49 H49C . . 109.5 ?
H49A C49 H49C . . 109.5 ?
H49B C49 H49C . . 109.5 ?
C23 C25 H25A . . 109.5 ?
C23 C25 H25B . . 109.5 ?
H25A C25 H25B . . 109.5 ?
C23 C25 H25C . . 109.5 ?
H25A C25 H25C . . 109.5 ?
H25B C25 H25C . . 109.5 ?
C23 C24 H24A . . 109.5 ?
C23 C24 H24B . . 109.5 ?
H24A C24 H24B . . 109.5 ?
C23 C24 H24C . . 109.5 ?
H24A C24 H24C . . 109.5 ?
H24B C24 H24C . . 109.5 ?
C48 C50 H50A . . 109.5 ?
C48 C50 H50B . . 109.5 ?
H50A C50 H50B . . 109.5 ?
C48 C50 H50C . . 109.5 ?
H50A C50 H50C . . 109.5 ?
H50B C50 H50C . . 109.5 ?

loop_
_geom_bond_atom_site_label_1
_geom_bond_atom_site_label_2
_geom_bond_site_symmetry_2
_geom_bond_distance
_geom_bond_publ_flag
O1 C23 . 1.420(2) ?
O1 C22 . 1.430(2) ?
O2 C21 . 1.420(2) ?
O2 C23 . 1.428(2) ?
C1 C2 . 1.546(2) ?
C1 C8 . 1.547(2) ?
C1 C14 . 1.554(2) ?
C1 C20 . 1.565(2) ?
C20 C21 . 1.523(2) ?
C20 C22 . 1.528(2) ?
C20 H20 . 0.9800 ?
C2 C3 . 1.383(3) ?
C2 C7 . 1.384(3) ?
C14 C19 . 1.379(3) ?
C14 C15 . 1.391(3) ?
C8 C13 . 1.383(3) ?
C8 C9 . 1.391(3) ?
C22 H22A . 0.9700 ?
C22 H22B . 0.9700 ?
C9 C10 . 1.382(3) ?
C9 H9 . 0.9300 ?
C21 H21A . 0.9700 ?
C21 H21B . 0.9700 ?
C5 C6 . 1.360(3) ?
C5 C4 . 1.361(3) ?
C5 H5 . 0.9300 ?
C3 C4 . 1.384(3) ?
C3 H3 . 0.9300 ?
C13 C12 . 1.384(3) ?
C13 H13 . 0.9300 ?
C15 C16 . 1.378(3) ?
C15 H15 . 0.9300 ?
C7 C6 . 1.383(3) ?
C7 H7 . 0.9300 ?
C11 C10 . 1.364(4) ?
C11 C12 . 1.370(4) ?
C11 H11 . 0.9300 ?
C6 H6 . 0.9300 ?
C10 H10 . 0.9300 ?
C4 H4 . 0.9300 ?
C12 H12 . 0.9300 ?
C16 C17 . 1.363(4) ?
C16 H16 . 0.9300 ?
C19 C18 . 1.398(3) ?
C19 H19 . 0.9300 ?
C18 C17 . 1.362(4) ?
C18 H18 . 0.9300 ?
C17 H17 . 0.9300 ?
O3 C48 . 1.424(2) ?
O3 C47 . 1.428(2) ?
C26 C33 . 1.548(3) ?
C26 C39 . 1.550(2) ?
C26 C27 . 1.554(2) ?
C26 C45 . 1.574(2) ?
C39 C44 . 1.379(3) ?
C39 C40 . 1.381(2) ?
O4 C48 . 1.417(2) ?
O4 C46 . 1.435(2) ?
C27 C32 . 1.376(3) ?
C27 C28 . 1.396(3) ?
C45 C47 . 1.524(2) ?
C45 C46 . 1.529(3) ?
C45 H45 . 0.9800 ?
C40 C41 . 1.381(3) ?
C40 H40 . 0.9300 ?
C33 C38 . 1.388(3) ?
C33 C34 . 1.388(3) ?
C47 H47A . 0.9700 ?
C47 H47B . 0.9700 ?
C46 H46A . 0.9700 ?
C46 H46B . 0.9700 ?
C29 C30 . 1.368(3) ?
C29 C28 . 1.378(3) ?
C29 H29 . 0.9300 ?
C28 H28 . 0.9300 ?
C38 C37 . 1.375(3) ?
C38 H38 . 0.9300 ?
C44 C43 . 1.383(3) ?
C44 H44 . 0.9300 ?
C41 C42 . 1.369(3) ?
C41 H41 . 0.9300 ?
C43 C42 . 1.361(3) ?
C43 H43 . 0.9300 ?
C42 H42 . 0.9300 ?
C32 C31 . 1.389(3) ?
C32 H32 . 0.9300 ?
C34 C35 . 1.386(3) ?
C34 H34 . 0.9300 ?
C31 C30 . 1.369(3) ?
C31 H31 . 0.9300 ?
C30 H30 . 0.9300 ?
C36 C35 . 1.374(4) ?
C36 C37 . 1.377(4) ?
C36 H36 . 0.9300 ?
C37 H37 . 0.9300 ?
C35 H35 . 0.9300 ?
C48 C50 . 1.509(3) ?
C48 C49 . 1.516(3) ?
C23 C25 . 1.501(3) ?
C23 C24 . 1.518(3) ?
C49 H49A . 0.9600 ?
C49 H49B . 0.9600 ?
C49 H49C . 0.9600 ?
C25 H25A . 0.9600 ?
C25 H25B . 0.9600 ?
C25 H25C . 0.9600 ?
C24 H24A . 0.9600 ?
C24 H24B . 0.9600 ?
C24 H24C . 0.9600 ?
C50 H50A . 0.9600 ?
C50 H50B . 0.9600 ?
C50 H50C . 0.9600 ?

loop_
_geom_torsion_atom_site_label_1
_geom_torsion_atom_site_label_2
_geom_torsion_atom_site_label_3
_geom_torsion_atom_site_label_4
_geom_torsion_site_symmetry_1
_geom_torsion_site_symmetry_2
_geom_torsion_site_symmetry_3
_geom_torsion_site_symmetry_4
_geom_torsion
_geom_torsion_publ_flag
C2 C1 C20 C21 . . . . -51.71(19) ?
C8 C1 C20 C21 . . . . 71.02(19) ?
C14 C1 C20 C21 . . . . -167.89(14) ?
C2 C1 C20 C22 . . . . -175.46(14) ?
C8 C1 C20 C22 . . . . -52.73(19) ?
C14 C1 C20 C22 . . . . 68.36(18) ?
C8 C1 C2 C3 . . . . -156.43(17) ?
C14 C1 C2 C3 . . . . 83.5(2) ?
C20 C1 C2 C3 . . . . -36.7(2) ?
C8 C1 C2 C7 . . . . 28.6(2) ?
C14 C1 C2 C7 . . . . -91.5(2) ?
C20 C1 C2 C7 . . . . 148.34(17) ?
C2 C1 C14 C19 . . . . -108.4(2) ?
C8 C1 C14 C19 . . . . 130.6(2) ?
C20 C1 C14 C19 . . . . 11.6(2) ?
C2 C1 C14 C15 . . . . 68.2(2) ?
C8 C1 C14 C15 . . . . -52.8(2) ?
C20 C1 C14 C15 . . . . -171.80(16) ?
C2 C1 C8 C13 . . . . -141.65(18) ?
C14 C1 C8 C13 . . . . -25.1(2) ?
C20 C1 C8 C13 . . . . 96.32(19) ?
C2 C1 C8 C9 . . . . 44.2(2) ?
C14 C1 C8 C9 . . . . 160.70(16) ?
C20 C1 C8 C9 . . . . -77.8(2) ?
C23 O1 C22 C20 . . . . -58.7(2) ?
C21 C20 C22 O1 . . . . 54.90(19) ?
C1 C20 C22 O1 . . . . -176.66(14) ?
C13 C8 C9 C10 . . . . -0.4(3) ?
C1 C8 C9 C10 . . . . 173.99(17) ?
C23 O2 C21 C20 . . . . 57.8(2) ?
C22 C20 C21 O2 . . . . -54.6(2) ?
C1 C20 C21 O2 . . . . 177.79(14) ?
C7 C2 C3 C4 . . . . -2.3(3) ?
C1 C2 C3 C4 . . . . -177.53(18) ?
C9 C8 C13 C12 . . . . 0.1(3) ?
C1 C8 C13 C12 . . . . -174.26(18) ?
C19 C14 C15 C16 . . . . -3.2(3) ?
C1 C14 C15 C16 . . . . 180.00(18) ?
C3 C2 C7 C6 . . . . 1.9(3) ?
C1 C2 C7 C6 . . . . 177.14(18) ?
C4 C5 C6 C7 . . . . -0.9(3) ?
C2 C7 C6 C5 . . . . -0.3(3) ?
C12 C11 C10 C9 . . . . 0.2(4) ?
C8 C9 C10 C11 . . . . 0.3(3) ?
C6 C5 C4 C3 . . . . 0.5(3) ?
C2 C3 C4 C5 . . . . 1.1(3) ?
C10 C11 C12 C13 . . . . -0.5(4) ?
C8 C13 C12 C11 . . . . 0.4(3) ?
C14 C15 C16 C17 . . . . 0.9(3) ?
C15 C14 C19 C18 . . . . 3.5(3) ?
C1 C14 C19 C18 . . . . -179.8(2) ?
C14 C19 C18 C17 . . . . -1.7(4) ?
C19 C18 C17 C16 . . . . -0.8(4) ?
C15 C16 C17 C18 . . . . 1.2(4) ?
C33 C26 C39 C44 . . . . 18.5(2) ?
C27 C26 C39 C44 . . . . -101.8(2) ?
C45 C26 C39 C44 . . . . 138.43(18) ?
C33 C26 C39 C40 . . . . -167.18(16) ?
C27 C26 C39 C40 . . . . 72.56(19) ?
C45 C26 C39 C40 . . . . -47.2(2) ?
C33 C26 C27 C32 . . . . 130.26(19) ?
C39 C26 C27 C32 . . . . -107.5(2) ?
C45 C26 C27 C32 . . . . 10.6(2) ?
C33 C26 C27 C28 . . . . -52.2(2) ?
C39 C26 C27 C28 . . . . 70.04(19) ?
C45 C26 C27 C28 . . . . -171.86(15) ?
C33 C26 C45 C47 . . . . 69.82(19) ?
C39 C26 C45 C47 . . . . -53.8(2) ?
C27 C26 C45 C47 . . . . -168.60(15) ?
C33 C26 C45 C46 . . . . -52.4(2) ?
C39 C26 C45 C46 . . . . -176.05(16) ?
C27 C26 C45 C46 . . . . 69.19(19) ?
C44 C39 C40 C41 . . . . -3.1(3) ?
C26 C39 C40 C41 . . . . -177.85(17) ?
C39 C26 C33 C38 . . . . 45.1(2) ?
C27 C26 C33 C38 . . . . 161.54(16) ?
C45 C26 C33 C38 . . . . -76.1(2) ?
C39 C26 C33 C34 . . . . -141.63(17) ?
C27 C26 C33 C34 . . . . -25.2(2) ?
C45 C26 C33 C34 . . . . 97.21(19) ?
C48 O3 C47 C45 . . . . 57.8(2) ?
C46 C45 C47 O3 . . . . -54.4(2) ?
C26 C45 C47 O3 . . . . 179.86(14) ?
C48 O4 C46 C45 . . . . -59.9(2) ?
C47 C45 C46 O4 . . . . 55.2(2) ?
C26 C45 C46 O4 . . . . -178.10(15) ?
C30 C29 C28 C27 . . . . 0.7(3) ?
C32 C27 C28 C29 . . . . -2.2(3) ?
C26 C27 C28 C29 . . . . -179.92(17) ?
C34 C33 C38 C37 . . . . 0.2(3) ?
C26 C33 C38 C37 . . . . 173.79(18) ?
C40 C39 C44 C43 . . . . 2.9(3) ?
C26 C39 C44 C43 . . . . 177.44(19) ?
C39 C40 C41 C42 . . . . 0.5(3) ?
C39 C44 C43 C42 . . . . -0.2(4) ?
C44 C43 C42 C41 . . . . -2.5(3) ?
C40 C41 C42 C43 . . . . 2.3(3) ?
C28 C27 C32 C31 . . . . 2.2(3) ?
C26 C27 C32 C31 . . . . 179.79(18) ?
C38 C33 C34 C35 . . . . -0.8(3) ?
C26 C33 C34 C35 . . . . -174.35(18) ?
C27 C32 C31 C30 . . . . -0.7(3) ?
C28 C29 C30 C31 . . . . 0.8(3) ?
C32 C31 C30 C29 . . . . -0.8(4) ?
C33 C38 C37 C36 . . . . 0.6(3) ?
C35 C36 C37 C38 . . . . -0.9(4) ?
C37 C36 C35 C34 . . . . 0.4(4) ?
C33 C34 C35 C36 . . . . 0.5(3) ?
C46 O4 C48 O3 . . . . 58.7(2) ?
C46 O4 C48 C50 . . . . 172.54(18) ?
C46 O4 C48 C49 . . . . -65.6(2) ?
C47 O3 C48 O4 . . . . -57.6(2) ?
C47 O3 C48 C50 . . . . -171.43(17) ?
C47 O3 C48 C49 . . . . 66.8(2) ?
C22 O1 C23 O2 . . . . 56.8(2) ?
C22 O1 C23 C25 . . . . 170.43(16) ?
C22 O1 C23 C24 . . . . -67.0(2) ?
C21 O2 C23 O1 . . . . -56.3(2) ?
C21 O2 C23 C25 . . . . -170.34(17) ?
C21 O2 C23 C24 . . . . 68.1(2) ?
